data_4000022
loop_
_publ_author_name
'M\'ezi\`ere, C\'ecile'
'Fourmigu\'e, Marc'
'Canadell, Enric'
'Cl\'erac, Rodolphe'
'Bechgaard, Klaus'
'Auban-Senzier, Pascale'

_publ_section_title
;
 Mixed-Valence, Layered, Cation Radical Salts of the Ethane-Bridged Dimeric
 Tetrathiafulvalene [(EDT-TTF--CH~2^--^~)~2~^&#x2022;+^][X^-^][THF]~0.5~,
 X^-^ = FeCl~4~^-^, GaCl~4~^-^
;
_journal_coden_ASTM CMATEX
_journal_issue 8
_journal_name_full 'Chemistry of Materials'
_journal_page_first 2250
_journal_page_last 2256
_journal_paper_doi 10.1021/cm0001511
_journal_volume 12
_journal_year 2000
_chemical_formula_moiety C18H14S12,FeCl4,0.5(C4H8O)
_chemical_formula_sum 'C20 H18 Cl4 Fe O0.5 S12'
_chemical_formula_weight 848.71
_chemical_name_common 'Bis(EDT-TTF)ethane,FeCl4,0.5 THF'
_chemical_name_systematic
;
1,2-Bis(ethylenedithiotetrathiafulvalene)ethane cation, tetrachloroferrate, THF solvate
;
_space_group_IT_number 15
_symmetry_cell_setting monoclinic
_symmetry_space_group_name_Hall '-C 2yc'
_symmetry_space_group_name_H-M 'C 1 2/c 1'
_atom_sites_solution_hydrogens geom
_atom_sites_solution_primary direct
_atom_sites_solution_secondary difmap
_audit_creation_method SHELXL
_cell_angle_alpha 90.00
_cell_angle_beta 90.644(10)
_cell_angle_gamma 90.00
_cell_formula_units_Z 8
_cell_length_a 14.5030(14)
_cell_length_b 13.9152(14)
_cell_length_c 31.148(3)
_cell_measurement_reflns_used 5000
_cell_measurement_temperature 293(2)
_cell_measurement_theta_max 23.8
_cell_measurement_theta_min 2.1
_cell_volume 6285.6(10)
_computing_cell_refinement 'SELECT [Stoe IPDS]'
_computing_data_collection 'EXPOSE [Stoe IPDS]'
_computing_data_reduction 'INTEGRATE [Stoe IPDS]'
_computing_molecular_graphics 'ORTEP [Johnson, 1976]'
_computing_structure_refinement 'SHELXL-93 (Sheldrick, 1993)'
_computing_structure_solution 'SHELXS-86 (Sheldrick, 1990)'
_diffrn_ambient_temperature 293(2)
_diffrn_detector_area_resol_mean 6.66
_diffrn_measurement_device_type 'Stoe IPDS'
_diffrn_measurement_method 'rotation, Df = 0.8&#x00A1;'
_diffrn_radiation_detector 'area detector'
_diffrn_radiation_monochromator graphite
_diffrn_radiation_source 'fine-focus sealed tube'
_diffrn_radiation_type MoK\a
_diffrn_radiation_wavelength 0.71073
_diffrn_reflns_av_R_equivalents 0.1522
_diffrn_reflns_av_sigmaI/netI 0.2387
_diffrn_reflns_limit_h_max 16
_diffrn_reflns_limit_h_min -16
_diffrn_reflns_limit_k_max 15
_diffrn_reflns_limit_k_min -15
_diffrn_reflns_limit_l_max 34
_diffrn_reflns_limit_l_min -35
_diffrn_reflns_number 17155
_diffrn_reflns_theta_max 23.96
_diffrn_reflns_theta_min 2.03
_diffrn_standards_decay_% 0
_exptl_absorpt_coefficient_mu 1.635
_exptl_absorpt_correction_T_max 0.9720
_exptl_absorpt_correction_T_min 0.7733
_exptl_absorpt_correction_type numerical
_exptl_absorpt_process_details 'FACEIT, Stoe-IPDS'
_exptl_crystal_colour black
_exptl_crystal_density_diffrn 1.794
_exptl_crystal_density_meas ?
_exptl_crystal_density_method ?
_exptl_crystal_description 'parallelepipedic plate'
_exptl_crystal_F_000 3424
_exptl_crystal_size_max 0.086
_exptl_crystal_size_mid 0.077
_exptl_crystal_size_min 0.008
_refine_diff_density_max 0.334
_refine_diff_density_min -0.256
_refine_diff_density_rms 0.061
_refine_ls_extinction_coef ?
_refine_ls_extinction_method none
_refine_ls_goodness_of_fit_all 0.686
_refine_ls_goodness_of_fit_obs 0.962
_refine_ls_hydrogen_treatment constr
_refine_ls_matrix_type full
_refine_ls_number_parameters 326
_refine_ls_number_reflns 4810
_refine_ls_number_restraints 0
_refine_ls_restrained_S_all 0.719
_refine_ls_restrained_S_obs 0.962
_refine_ls_R_factor_all 0.2077
_refine_ls_R_factor_obs 0.0458
_refine_ls_shift/esd_max 0.014
_refine_ls_shift/esd_mean 0.001
_refine_ls_structure_factor_coef Fsqd
_refine_ls_weighting_details 'w=1/[\s^2^(Fo^2^)+(0.0070P)^2^+0.0000P] where P=(Fo^2^+2Fc^2^)/3'
_refine_ls_weighting_scheme calc
_refine_ls_wR_factor_all 0.0728
_refine_ls_wR_factor_obs 0.0489
_reflns_number_observed 1414
_reflns_number_total 4811
_reflns_observed_criterion >2sigma(I)
_cod_data_source_file cm0001511.cif
_cod_data_source_block monofac
_cod_depositor_comments
;
The following automatic conversions were performed:

'_refine_ls_weighting_scheme' value 'calc
w=1/[\s^2^(Fo^2^)+(0.0070P)^2^+0.0000P] where P=(Fo^2^+2Fc^2^)/3' was
changed to 'calc'. New tag '_refine_ls_weighting_details' was
created. The value of the new tag was set to
'w=1/[\s^2^(Fo^2^)+(0.0070P)^2^+0.0000P] where P=(Fo^2^+2Fc^2^)/3'.

Automatic conversion script
Id: cif_fix_values 3143 2015-03-26 13:38:13Z robertas 
;
_cod_original_sg_symbol_H-M C2/c
_cod_original_formula_sum 'C20 H18 Cl4 Fe O0.50 S12'
_cod_database_code 4000022

loop_
_symmetry_equiv_pos_as_xyz
'x, y, z'
'-x, y, -z+1/2'
'x+1/2, y+1/2, z'
'-x+1/2, y+1/2, -z+1/2'
'-x, -y, -z'
'x, -y, z-1/2'
'-x+1/2, -y+1/2, -z'
'x+1/2, -y+1/2, z-1/2'

loop_
_atom_site_aniso_label
_atom_site_aniso_U_11
_atom_site_aniso_U_22
_atom_site_aniso_U_33
_atom_site_aniso_U_23
_atom_site_aniso_U_13
_atom_site_aniso_U_12
S1 0.0278(13) 0.084(2) 0.055(2) -0.001(2) 0.0085(11) -0.006(2)
S2 0.0310(13) 0.065(2) 0.056(2) 0.009(2) 0.0072(11) 0.0041(15)
S3 0.0301(14) 0.108(3) 0.059(2) 0.001(2) 0.0070(13) -0.001(2)
S4 0.0297(12) 0.066(2) 0.056(2) 0.007(2) 0.0060(12) 0.0077(14)
S5 0.054(2) 0.219(4) 0.053(2) 0.010(3) 0.0121(14) 0.025(3)
S6 0.0347(14) 0.133(3) 0.068(2) -0.001(2) 0.0093(13) 0.011(2)
S7 0.0297(13) 0.067(2) 0.059(2) 0.004(2) 0.0059(11) 0.0030(15)
S8 0.0290(12) 0.066(2) 0.060(2) -0.006(2) 0.0067(11) -0.0004(15)
S9 0.0344(14) 0.087(2) 0.060(2) 0.006(2) 0.0051(12) 0.006(2)
S10 0.0287(12) 0.070(2) 0.060(2) -0.005(2) 0.0078(11) -0.0042(15)
S11 0.063(2) 0.098(2) 0.061(2) 0.000(2) 0.0177(14) -0.006(2)
S12 0.0306(13) 0.101(2) 0.078(2) -0.007(2) 0.0160(13) -0.007(2)
C1 0.025(5) 0.057(7) 0.044(6) -0.007(6) 0.016(4) 0.004(5)
C2 0.032(5) 0.036(7) 0.060(7) 0.006(6) -0.003(5) 0.000(5)
C3 0.037(5) 0.059(7) 0.038(6) 0.018(7) 0.023(5) 0.007(6)
C4 0.036(5) 0.034(7) 0.065(7) 0.005(6) 0.015(5) -0.007(6)
C5 0.041(5) 0.045(7) 0.060(7) 0.003(6) 0.009(5) 0.000(6)
C6 0.034(5) 0.085(9) 0.046(6) 0.003(7) 0.009(5) 0.012(6)
C7 0.032(5) 0.066(8) 0.032(5) -0.005(6) 0.010(4) -0.002(5)
C8 0.062(8) 0.263(19) 0.054(7) -0.012(10) 0.022(6) 0.037(10)
C9 0.068(7) 0.186(14) 0.053(7) -0.029(8) 0.010(6) 0.026(8)
C10 0.025(5) 0.054(8) 0.065(6) 0.008(6) 0.005(4) -0.004(5)
C11 0.028(5) 0.053(7) 0.052(6) 0.003(6) 0.024(4) -0.003(5)
C12 0.035(5) 0.051(7) 0.063(6) 0.004(7) 0.009(5) -0.005(6)
C13 0.025(5) 0.044(7) 0.055(6) 0.008(6) 0.006(4) -0.002(5)
C14 0.028(5) 0.050(7) 0.061(7) 0.006(6) 0.011(4) 0.003(5)
C15 0.038(5) 0.051(7) 0.061(7) -0.006(7) 0.017(5) 0.012(6)
C16 0.043(5) 0.054(7) 0.044(6) -0.001(6) 0.012(5) 0.002(6)
C17 0.058(8) 0.274(21) 0.091(11) 0.079(12) 0.032(7) 0.002(10)
C18 0.063(7) 0.241(17) 0.064(8) 0.032(11) 0.039(6) -0.008(10)
Fe 0.0496(7) 0.0734(11) 0.0671(9) -0.0048(10) 0.0011(6) -0.0012(9)
Cl1 0.105(2) 0.169(4) 0.062(2) 0.003(2) -0.005(2) 0.030(2)
Cl2 0.112(2) 0.111(3) 0.067(2) -0.018(2) 0.007(2) 0.021(2)
Cl3 0.093(2) 0.077(2) 0.114(2) 0.001(2) -0.003(2) 0.006(2)
Cl4 0.077(2) 0.149(4) 0.200(4) -0.016(3) 0.017(2) -0.040(2)

loop_
_atom_site_label
_atom_site_type_symbol
_atom_site_fract_x
_atom_site_fract_y
_atom_site_fract_z
_atom_site_U_iso_or_equiv
_atom_site_thermal_displace_type
_atom_site_occupancy
_atom_site_calc_flag
_atom_site_refinement_flags
_atom_site_disorder_group
S1 S -0.03781(13) 0.1284(2) 0.40790(8) 0.0557(8) Uani 1 d . .
S2 S 0.08289(14) 0.1257(2) 0.48339(7) 0.0507(7) Uani 1 d . .
S3 S 0.13617(14) 0.1162(3) 0.34683(8) 0.0657(9) Uani 1 d . .
S4 S 0.26136(13) 0.1166(2) 0.42044(8) 0.0505(7) Uani 1 d . .
S5 S 0.2794(2) 0.1136(3) 0.28134(9) 0.1086(14) Uani 1 d . .
S6 S 0.43131(14) 0.1151(3) 0.36853(8) 0.0783(10) Uani 1 d . .
S7 S -0.38764(13) 0.1199(2) 0.55347(8) 0.0517(7) Uani 1 d . .
S8 S -0.51707(13) 0.1321(2) 0.48059(7) 0.0518(7) Uani 1 d . .
S9 S -0.55888(14) 0.1278(2) 0.61949(8) 0.0603(8) Uani 1 d . .
S10 S -0.68904(14) 0.1350(2) 0.54630(8) 0.0530(8) Uani 1 d . .
S11 S -0.7001(2) 0.1183(2) 0.68581(9) 0.0739(9) Uani 1 d . .
S12 S -0.85615(14) 0.1267(2) 0.59838(8) 0.0695(9) Uani 1 d . .
C1 C -0.1946(5) 0.1240(7) 0.4567(2) 0.042(2) Uani 1 d . .
H1A H -0.2158(5) 0.0696(7) 0.4398(2) 0.050 Uiso 1 calc R .
H1B H -0.2165(5) 0.1821(7) 0.4427(2) 0.050 Uiso 1 calc R .
C2 C -0.0906(5) 0.1246(7) 0.4576(3) 0.043(2) Uani 1 d . .
C3 C -0.0356(5) 0.1233(7) 0.4912(3) 0.045(3) Uani 1 d . .
H3 H -0.0595(5) 0.1212(7) 0.5187(3) 0.054 Uiso 1 calc R .
C4 C 0.0738(5) 0.1247(7) 0.4281(3) 0.045(3) Uani 1 d . .
C5 C 0.1469(5) 0.1229(7) 0.4026(3) 0.048(3) Uani 1 d . .
C6 C 0.2537(5) 0.1137(8) 0.3361(3) 0.055(3) Uani 1 d . .
C7 C 0.3115(5) 0.1172(7) 0.3695(3) 0.043(3) Uani 1 d . .
C8 C 0.3993(7) 0.0917(11) 0.2828(3) 0.126(6) Uani 1 d . .
H8A H 0.4105(7) 0.0429(11) 0.2613(3) 0.151 Uiso 1 calc R .
H8B H 0.4281(7) 0.1501(11) 0.2724(3) 0.151 Uiso 1 calc R .
C9 C 0.4483(7) 0.0650(10) 0.3179(3) 0.102(5) Uani 1 d . .
H9A H 0.5127(7) 0.0747(10) 0.3112(3) 0.123 Uiso 1 calc R .
H9B H 0.4397(7) -0.0038(10) 0.3210(3) 0.123 Uiso 1 calc R .
C10 C -0.2362(5) 0.1179(8) 0.5012(3) 0.048(3) Uani 1 d . .
H10A H -0.2157(5) 0.0586(8) 0.5147(3) 0.058 Uiso 1 calc R .
H10B H -0.2123(5) 0.1707(8) 0.5184(3) 0.058 Uiso 1 calc R .
C11 C -0.3406(5) 0.1210(7) 0.5021(3) 0.044(2) Uani 1 d . .
C12 C -0.4008(5) 0.1264(7) 0.4694(3) 0.049(3) Uani 1 d . .
H12 H -0.3805(5) 0.1271(7) 0.4412(3) 0.059 Uiso 1 calc R .
C13 C -0.5028(5) 0.1299(7) 0.5366(3) 0.041(2) Uani 1 d . .
C14 C -0.5741(5) 0.1301(7) 0.5634(3) 0.046(2) Uani 1 d . .
C15 C -0.6773(5) 0.1267(7) 0.6308(3) 0.050(3) Uani 1 d . .
C16 C -0.7360(5) 0.1290(7) 0.5974(3) 0.047(3) Uani 1 d . .
C17 C -0.8149(7) 0.0774(12) 0.6837(4) 0.141(7) Uani 1 d . .
H17A H -0.8130(7) 0.0085(12) 0.6790(4) 0.169 Uiso 1 calc R .
H17B H -0.8409(7) 0.0874(12) 0.7119(4) 0.169 Uiso 1 calc R .
C18 C -0.8754(7) 0.1143(12) 0.6546(3) 0.123(6) Uani 1 d . .
H18A H -0.8905(7) 0.1782(12) 0.6649(3) 0.147 Uiso 1 calc R .
H18B H -0.9313(7) 0.0765(12) 0.6572(3) 0.147 Uiso 1 calc R .
Fe Fe -0.32675(8) 0.29232(12) 0.34255(4) 0.0634(4) Uani 1 d . .
Cl1 Cl -0.4084(2) 0.3243(3) 0.28624(8) 0.1121(13) Uani 1 d . .
Cl2 Cl -0.3917(2) 0.3600(3) 0.39805(8) 0.0964(10) Uani 1 d . .
Cl3 Cl -0.3213(2) 0.1370(2) 0.35238(9) 0.0949(10) Uani 1 d . .
Cl4 Cl -0.1877(2) 0.3438(3) 0.33708(13) 0.142(2) Uani 1 d . .
C19 C 0.0607(10) 0.1819(11) 0.2263(5) 0.163(6) Uiso 1 d . .
H19A H 0.0491(10) 0.1875(11) 0.1957(5) 0.196 Uiso 1 calc R .
H19B H 0.1249(10) 0.1975(11) 0.2319(5) 0.196 Uiso 1 calc R .
C20 C 0.0426(9) 0.0886(11) 0.2397(5) 0.179(7) Uiso 1 d . .
H20A H 0.0907(9) 0.0669(11) 0.2593(5) 0.214 Uiso 1 calc R .
H20B H 0.0408(9) 0.0456(11) 0.2152(5) 0.214 Uiso 1 calc R .
O1 O 0.0000 0.2495(17) 0.2500 0.267(10) Uiso 1 d S .

loop_
_atom_type_symbol
_atom_type_description
_atom_type_scat_dispersion_real
_atom_type_scat_dispersion_imag
_atom_type_scat_source
C C 0.0033 0.0016 'International Tables Vol C Tables 4.2.6.8 and 6.1.1.4'
H H 0.0000 0.0000 'International Tables Vol C Tables 4.2.6.8 and 6.1.1.4'
S S 0.1246 0.1234 'International Tables Vol C Tables 4.2.6.8 and 6.1.1.4'
Cl Cl 0.1484 0.1585 'International Tables Vol C Tables 4.2.6.8 and 6.1.1.4'
Fe Fe 0.3463 0.8444 'International Tables Vol C Tables 4.2.6.8 and 6.1.1.4'
O O 0.0106 0.0060 'International Tables Vol C Tables 4.2.6.8 and 6.1.1.4'

loop_
_geom_angle_atom_site_label_1
_geom_angle_atom_site_label_2
_geom_angle_atom_site_label_3
_geom_angle
_geom_angle_site_symmetry_1
_geom_angle_site_symmetry_3
_geom_angle_publ_flag
C4 S1 C2 95.4(4) . . ?
C4 S2 C3 94.3(4) . . ?
C6 S3 C5 96.7(4) . . ?
C5 S4 C7 96.6(4) . . ?
C6 S5 C8 101.3(5) . . ?
C7 S6 C9 100.0(5) . . ?
C11 S7 C13 96.0(4) . . ?
C12 S8 C13 95.4(4) . . ?
C14 S9 C15 95.0(4) . . ?
C16 S10 C14 95.8(4) . . ?
C15 S11 C17 100.0(5) . . ?
C16 S12 C18 100.7(5) . . ?
C2 C1 C10 112.8(6) . . ?
C3 C2 C1 128.1(8) . . ?
C3 C2 S1 116.3(6) . . ?
C1 C2 S1 115.7(6) . . ?
C2 C3 S2 118.9(6) . . ?
C5 C4 S2 122.9(6) . . ?
C5 C4 S1 122.0(7) . . ?
S2 C4 S1 115.1(5) . . ?
C4 C5 S3 122.2(6) . . ?
C4 C5 S4 124.8(7) . . ?
S3 C5 S4 112.8(4) . . ?
C7 C6 S3 117.3(6) . . ?
C7 C6 S5 128.5(6) . . ?
S3 C6 S5 114.1(5) . . ?
C6 C7 S6 127.4(6) . . ?
C6 C7 S4 116.3(6) . . ?
S6 C7 S4 116.1(5) . . ?
C9 C8 S5 125.3(8) . . ?
C8 C9 S6 123.0(9) . . ?
C11 C10 C1 114.9(7) . . ?
C12 C11 C10 129.2(8) . . ?
C12 C11 S7 116.2(6) . . ?
C10 C11 S7 114.6(7) . . ?
C11 C12 S8 118.7(6) . . ?
C14 C13 S7 123.6(7) . . ?
C14 C13 S8 122.6(6) . . ?
S7 C13 S8 113.7(4) . . ?
C13 C14 S10 123.4(7) . . ?
C13 C14 S9 122.1(6) . . ?
S10 C14 S9 114.4(4) . . ?
C16 C15 S11 129.5(6) . . ?
C16 C15 S9 117.4(7) . . ?
S11 C15 S9 113.1(5) . . ?
C15 C16 S10 117.4(6) . . ?
C15 C16 S12 127.9(7) . . ?
S10 C16 S12 114.7(5) . . ?
C18 C17 S11 120.5(10) . . ?
C17 C18 S12 125.7(9) . . ?
Cl4 Fe Cl1 112.01(14) . . ?
Cl4 Fe Cl3 107.98(15) . . ?
Cl1 Fe Cl3 109.72(14) . . ?
Cl4 Fe Cl2 109.37(15) . . ?
Cl1 Fe Cl2 108.46(12) . . ?
Cl3 Fe Cl2 109.27(13) . . ?
C20 C19 O1 109.1(16) . . ?
C19 C20 C20 108.0(10) . 2 ?
C19 O1 C19 101.6(20) 2 . ?

loop_
_geom_bond_atom_site_label_1
_geom_bond_atom_site_label_2
_geom_bond_distance
_geom_bond_site_symmetry_2
_geom_bond_publ_flag
S1 C4 1.731(8) . ?
S1 C2 1.736(8) . ?
S2 C4 1.725(9) . ?
S2 C3 1.738(8) . ?
S3 C6 1.741(8) . ?
S3 C5 1.746(9) . ?
S4 C5 1.747(8) . ?
S4 C7 1.753(8) . ?
S5 C6 1.750(9) . ?
S5 C8 1.765(10) . ?
S6 C7 1.738(8) . ?
S6 C9 1.743(10) . ?
S7 C11 1.746(8) . ?
S7 C13 1.751(7) . ?
S8 C12 1.728(8) . ?
S8 C13 1.754(8) . ?
S9 C14 1.757(8) . ?
S9 C15 1.757(8) . ?
S10 C16 1.741(8) . ?
S10 C14 1.746(8) . ?
S11 C15 1.753(9) . ?
S11 C17 1.760(12) . ?
S12 C16 1.743(8) . ?
S12 C18 1.786(10) . ?
C1 C2 1.509(9) . ?
C1 C10 1.521(8) . ?
C2 C3 1.307(10) . ?
C4 C5 1.332(9) . ?
C6 C7 1.331(10) . ?
C8 C9 1.351(12) . ?
C10 C11 1.516(10) . ?
C11 C12 1.335(10) . ?
C13 C14 1.338(9) . ?
C15 C16 1.337(10) . ?
C17 C18 1.354(14) . ?
Fe Cl4 2.149(3) . ?
Fe Cl1 2.151(3) . ?
Fe Cl3 2.184(3) . ?
Fe Cl2 2.191(3) . ?
C19 C20 1.39(2) . ?
C19 O1 1.49(2) . ?
C20 C20 1.40(2) 2 ?
O1 C19 1.49(2) 2 ?
